data_1574429
loop_
_publ_author_name
'Pei, Shao-Min'
'Wu, Fan'
'Zhang, Ming-Shu'
'Chen, Wen-Fa'
'Jiang, Xiao-Ming'
'Liu, Bin-Wen'
'Guo, Guo-Cong'

_publ_section_title
;
 Non-centrosymmetric structures designed rationally <i>via</i> a
 "dimensionality addition" strategy toward the promising nonlinear optical
 family [A-X][In-Se] (A = K/Ba and Rb/Ba; X = Cl and Br).
;
_journal_issue 14
_journal_name_full 'Materials horizons'
_journal_page_first 5204
_journal_page_last 5210
_journal_paper_doi 10.1039/d5mh00011d
_journal_volume 12
_journal_year 2025
_chemical_formula_moiety 'Cl Rb5 Ba In18 Se30'
_chemical_formula_sum 'Ba Cl In18 Rb5 Se30'
_chemical_formula_weight 5035.70
_chemical_melting_point ?
_chemical_name_common Rb5BaClIn18Se30
_space_group_crystal_system hexagonal
_space_group_IT_number 185
_space_group_name_Hall 'P 6c -2'
_space_group_name_H-M_alt 'P 63 c m'
_audit_creation_method SHELXL-2013
_audit_update_record
;
2025-04-02 deposited with the CCDC.	2025-04-14 downloaded from the CCDC.
;
_cell_angle_alpha 90
_cell_angle_beta 90
_cell_angle_gamma 120
_cell_formula_units_Z 2
_cell_length_a 14.06810(10)
_cell_length_b 14.06810(10)
_cell_length_c 19.7774(2)
_cell_measurement_reflns_used 22684
_cell_measurement_temperature 293(2)
_cell_measurement_theta_max 37.8890
_cell_measurement_theta_min 2.0560
_cell_volume 3389.77(5)
_computing_cell_refinement 'CrysAlisPro 1.171.40.59a (Rigaku OD, 2019)'
_computing_data_collection 'CrysAlisPro 1.171.40.59a (Rigaku OD, 2019)'
_computing_data_reduction 'CrysAlisPro 1.171.40.59a (Rigaku OD, 2019)'
_computing_publication_material 'SHELXL-2013 (Sheldrick, 2013)'
_computing_structure_refinement 'SHELXL-2013 (Sheldrick, 2013)'
_computing_structure_solution 'SHELXL-2013 (Sheldrick, 2013)'
_diffrn_ambient_temperature 293(2)
_diffrn_detector_area_resol_mean 10.0000
_diffrn_measured_fraction_theta_full 0.997
_diffrn_measured_fraction_theta_max 0.998
_diffrn_measurement_device_type 'ROD, Synergy Custom DW system, HyPix'
_diffrn_measurement_method CCD_Profile_fitting
_diffrn_radiation_type MoK\a
_diffrn_radiation_wavelength 0.71073
_diffrn_reflns_av_R_equivalents 0.0359
_diffrn_reflns_av_unetI/netI 0.0163
_diffrn_reflns_Laue_measured_fraction_full 0.997
_diffrn_reflns_Laue_measured_fraction_max 0.998
_diffrn_reflns_limit_h_max 17
_diffrn_reflns_limit_h_min -17
_diffrn_reflns_limit_k_max 17
_diffrn_reflns_limit_k_min -16
_diffrn_reflns_limit_l_max 23
_diffrn_reflns_limit_l_min -23
_diffrn_reflns_number 29888
_diffrn_reflns_point_group_measured_fraction_full 0.999
_diffrn_reflns_point_group_measured_fraction_max 0.999
_diffrn_reflns_theta_full 25.242
_diffrn_reflns_theta_max 25.489
_diffrn_reflns_theta_min 2.059
_exptl_absorpt_coefficient_mu 26.283
_exptl_absorpt_correction_T_max 0.320
_exptl_absorpt_correction_T_min 0.044
_exptl_absorpt_correction_type gaussian
_exptl_absorpt_process_details
;
CrysAlisPro 1.171.44.85 (Rigaku Oxford Diffraction, 2024)
Numerical absorption correction based on gaussian integration over
a multifaceted crystal model
Empirical absorption correction using spherical harmonics,
implemented in SCALE3 ABSPACK scaling algorithm.
;
_exptl_crystal_colour red
_exptl_crystal_density_diffrn 4.934
_exptl_crystal_density_meas ?
_exptl_crystal_description block
_exptl_crystal_F_000 4320
_exptl_crystal_size_max 0.143
_exptl_crystal_size_mid 0.080
_exptl_crystal_size_min 0.046
_refine_diff_density_max 0.416
_refine_diff_density_min -0.540
_refine_diff_density_rms 0.089
_refine_ls_abs_structure_details
;
 Refined as an inversion twin.
;
_refine_ls_abs_structure_Flack 0.028(7)
_refine_ls_extinction_coef 0.000130(12)
_refine_ls_extinction_expression Fc^*^=kFc[1+0.001xFc^2^\l^3^/sin(2\q)]^-1/4^
_refine_ls_extinction_method SHELXL
_refine_ls_goodness_of_fit_ref 1.061
_refine_ls_hydrogen_treatment undef
_refine_ls_matrix_type full
_refine_ls_number_parameters 123
_refine_ls_number_reflns 2261
_refine_ls_number_restraints 1
_refine_ls_restrained_S_all 1.060
_refine_ls_R_factor_all 0.0179
_refine_ls_R_factor_gt 0.0174
_refine_ls_shift/su_max 0.009
_refine_ls_shift/su_mean 0.001
_refine_ls_structure_factor_coef Fsqd
_refine_ls_weighting_details
;
 w=1/[\s^2^(Fo^2^)+(0.0284P)^2^+3.0137P]
 where P=(Fo^2^+2Fc^2^)/3
;
_refine_ls_weighting_scheme calc
_refine_ls_wR_factor_gt 0.0434
_refine_ls_wR_factor_ref 0.0436
_reflns_Friedel_coverage 0.936
_reflns_Friedel_fraction_full 1.000
_reflns_Friedel_fraction_max 1.000
_reflns_number_gt 2215
_reflns_number_total 2261
_reflns_threshold_expression 'I > 2\s(I)'
_cod_data_source_file d5mh00011d2.cif
_cod_data_source_block Rb5BaClIn18Se30
_cod_depositor_comments
;
The following automatic conversions were performed:

data item '_chemical_melting_point' value 'not measured' was changed
to '?' -- the value is undefined or not given.

data item '_exptl_crystal_density_meas' value 'not measured' was
changed to '?' -- the value is perceived as not measured.

Automatic conversion script
Id: cif_fix_values 8170 2020-07-09 18:12:32Z antanas 

 Adding full bibliography for 1574428--1574433.cif.
;
_cod_original_cell_volume 3389.77(6)
_cod_database_code 1574429
_shelx_space_group_comment
;
The symmetry employed for this shelxl refinement is uniquely defined
by the following loop, which should always be used as a source of
symmetry information in preference to the above space-group names.
They are only intended as comments.
;
_oxdiff_exptl_absorpt_empirical_full_min 0.541
_oxdiff_exptl_absorpt_empirical_full_max 1.778
_oxdiff_exptl_absorpt_empirical_details
;
Empirical correction (ABSPACK) includes:
- Absorption correction using spherical harmonics
- Frame scaling
;
_shelxl_version_number 2013-2

loop_
_space_group_symop_operation_xyz
'x, y, z'
'-y, x-y, z'
'-x+y, -x, z'
'-x, -y, z+1/2'
'y, -x+y, z+1/2'
'x-y, x, z+1/2'
'-y, -x, z+1/2'
'-x+y, y, z+1/2'
'x, x-y, z+1/2'
'y, x, z'
'x-y, -y, z'
'-x, -x+y, z'

loop_
_atom_site_label
_atom_site_type_symbol
_atom_site_fract_x
_atom_site_fract_y
_atom_site_fract_z
_atom_site_U_iso_or_equiv
_atom_site_adp_type
_atom_site_occupancy
_atom_site_site_symmetry_order
_atom_site_calc_flag
_atom_site_refinement_flags_posn
_atom_site_refinement_flags_adp
_atom_site_refinement_flags_occupancy
_atom_site_disorder_assembly
_atom_site_disorder_group
Ba1 Ba 1.0000 1.0000 1.0002(4) 0.040(3) Uani 0.8 6 d S T P . .
Ba1A Ba 0.967(4) 1.0000 0.998(2) 0.027(4) Uani 0.0667 2 d S T P . .
Rb1 Rb 0.79172(8) 1.0000 0.29880(7) 0.0463(3) Uani 1 2 d S T P . .
Rb2 Rb 0.6667 0.3333 0.95096(10) 0.0606(5) Uani 1 3 d S T P . .
In1 In 0.82848(4) 0.49138(4) 0.75999(3) 0.02025(14) Uani 1 1 d . . . . .
In2 In 0.84177(4) 0.67435(4) 0.58580(3) 0.02086(13) Uani 1 1 d . . . . .
In3 In 0.49783(4) 1.0000 0.58331(3) 0.01996(16) Uani 1 2 d S T P . .
In4 In 0.66787(5) 1.0000 0.92984(4) 0.02115(18) Uani 1 2 d S T P . .
Se1 Se 0.67963(6) 1.0000 0.79493(5) 0.0174(2) Uani 1 2 d S T P . .
Se2 Se 0.81987(5) 0.48699(5) 0.62645(4) 0.01957(17) Uani 1 1 d . . . . .
Se3 Se 0.84765(7) 1.0000 0.63819(6) 0.0261(2) Uani 1 2 d S T P . .
Se4 Se 1.0000 0.4944(15) 0.9564(7) 0.044(7) Uani 0.5 2 d S T P . .
Se4A Se 1.024(3) 0.504(2) 0.9583(9) 0.038(3) Uani 0.25 1 d . . P . .
Se5 Se 0.8143(3) 0.6520(3) 0.95738(18) 0.0463(8) Uani 0.5 1 d . . P . .
Se5A Se 0.8449(3) 0.7033(2) 0.96038(17) 0.0349(6) Uani 0.5 1 d . . P . .
Se6 Se 0.67026(5) 0.51006(6) 0.80599(5) 0.02736(19) Uani 1 1 d . . . . .
Se7 Se 0.33097(6) 1.0000 0.64145(6) 0.0178(2) Uani 1 2 d S T P . .
Cl1 Cl 1.0000 1.0000 0.85077(19) 0.0295(9) Uani 1 6 d S T P . .

loop_
_atom_site_aniso_label
_atom_site_aniso_U_11
_atom_site_aniso_U_22
_atom_site_aniso_U_33
_atom_site_aniso_U_23
_atom_site_aniso_U_13
_atom_site_aniso_U_12
Ba1 0.050(6) 0.050(6) 0.0176(16) 0.000 0.000 0.025(3)
Ba1A 0.028(10) 0.013(13) 0.036(10) 0.000 0.000(9) 0.007(6)
Rb1 0.0367(4) 0.0486(6) 0.0576(7) 0.000 -0.0150(5) 0.0243(3)
Rb2 0.0699(8) 0.0699(8) 0.0421(10) 0.000 0.000 0.0349(4)
In1 0.0179(2) 0.0190(2) 0.0220(3) 0.00011(19) 0.00048(18) 0.00773(19)
In2 0.0185(2) 0.0217(2) 0.0241(3) 0.00119(19) -0.0009(2) 0.01130(18)
In3 0.0181(2) 0.0237(3) 0.0199(3) 0.000 -0.0015(2) 0.01187(17)
In4 0.0223(3) 0.0232(3) 0.0182(4) 0.000 -0.0001(2) 0.01158(17)
Se1 0.0181(3) 0.0166(4) 0.0170(4) 0.000 -0.0004(3) 0.0083(2)
Se2 0.0191(3) 0.0186(3) 0.0211(4) -0.0005(3) -0.0005(3) 0.0095(3)
Se3 0.0218(4) 0.0238(5) 0.0335(5) 0.000 -0.0043(3) 0.0119(3)
Se4 0.10(2) 0.041(7) 0.010(4) -0.002(3) 0.000 0.049(10)
Se4A 0.063(5) 0.038(6) 0.030(7) 0.006(4) 0.005(3) 0.039(4)
Se5 0.0380(16) 0.097(2) 0.0218(10) 0.0024(18) 0.0021(11) 0.0474(18)
Se5A 0.0436(16) 0.0608(17) 0.0196(9) 0.0006(11) 0.0005(10) 0.0406(14)
Se6 0.0208(4) 0.0221(3) 0.0376(5) -0.0067(3) 0.0022(3) 0.0095(3)
Se7 0.0163(3) 0.0161(4) 0.0209(4) 0.000 0.0004(3) 0.0080(2)
Cl1 0.0323(14) 0.0323(14) 0.0237(19) 0.000 0.000 0.0162(7)

loop_
_atom_type_symbol
_atom_type_description
_atom_type_scat_dispersion_real
_atom_type_scat_dispersion_imag
_atom_type_scat_source
Ba Ba -0.3244 2.2819 'International Tables Vol C Tables 4.2.6.8 and 6.1.1.4'
Cl Cl 0.1484 0.1585 'International Tables Vol C Tables 4.2.6.8 and 6.1.1.4'
In In -0.7276 1.3100 'International Tables Vol C Tables 4.2.6.8 and 6.1.1.4'
Rb Rb -0.9393 2.9676 'International Tables Vol C Tables 4.2.6.8 and 6.1.1.4'
Se Se -0.0929 2.2259 'International Tables Vol C Tables 4.2.6.8 and 6.1.1.4'

loop_
_geom_angle_atom_site_label_1
_geom_angle_atom_site_label_2
_geom_angle_atom_site_label_3
_geom_angle
_geom_angle_site_symmetry_1
_geom_angle_site_symmetry_3
_geom_angle_publ_flag
Ba1A Ba1 Ba1A 119.4(17) 3_675 2_765 ?
Ba1A Ba1 Cl1 86(6) 3_675 . ?
Ba1A Ba1 Cl1 86(6) 2_765 . ?
Ba1A Ba1 Se3 76(5) 3_675 5_565 ?
Ba1A Ba1 Se3 132(6) 2_765 5_565 ?
Cl1 Ba1 Se3 141.86(9) . 5_565 ?
Ba1A Ba1 Se3 76(5) 3_675 4_775 ?
Ba1A Ba1 Se3 76(5) 2_765 4_775 ?
Cl1 Ba1 Se3 141.86(9) . 4_775 ?
Se3 Ba1 Se3 64.67(15) 5_565 4_775 ?
Ba1A Ba1 Se3 132(6) 3_675 6_655 ?
Ba1A Ba1 Se3 76(5) 2_765 6_655 ?
Cl1 Ba1 Se3 141.86(9) . 6_655 ?
Se3 Ba1 Se3 64.67(15) 5_565 6_655 ?
Se3 Ba1 Se3 64.67(15) 4_775 6_655 ?
Ba1A Ba1 Se5A 147(3) 3_675 . ?
Ba1A Ba1 Se5A 32.2(18) 2_765 . ?
Cl1 Ba1 Se5A 77.72(14) . . ?
Se3 Ba1 Se5A 132.99(19) 5_565 . ?
Se3 Ba1 Se5A 100.56(10) 4_775 . ?
Se3 Ba1 Se5A 68.71(7) 6_655 . ?
Ba1A Ba1 Se5A 147(3) 3_675 10 ?
Ba1A Ba1 Se5A 87.6(13) 2_765 10 ?
Cl1 Ba1 Se5A 77.72(14) . 10 ?
Se3 Ba1 Se5A 100.56(10) 5_565 10 ?
Se3 Ba1 Se5A 132.99(19) 4_775 10 ?
Se3 Ba1 Se5A 68.71(7) 6_655 10 ?
Se5A Ba1 Se5A 55.56(11) . 10 ?
Ba1A Ba1 Se5A 32.2(17) 3_675 11_675 ?
Ba1A Ba1 Se5A 147(3) 2_765 11_675 ?
Cl1 Ba1 Se5A 77.72(14) . 11_675 ?
Se3 Ba1 Se5A 68.71(7) 5_565 11_675 ?
Se3 Ba1 Se5A 100.56(10) 4_775 11_675 ?
Se3 Ba1 Se5A 132.99(19) 6_655 11_675 ?
Se5A Ba1 Se5A 155.2(3) . 11_675 ?
Se5A Ba1 Se5A 115.60(10) 10 11_675 ?
Ba1A Ba1 Se5A 32.2(17) 3_675 2_765 ?
Ba1A Ba1 Se5A 87.6(13) 2_765 2_765 ?
Cl1 Ba1 Se5A 77.72(14) . 2_765 ?
Se3 Ba1 Se5A 100.56(10) 5_565 2_765 ?
Se3 Ba1 Se5A 68.71(7) 4_775 2_765 ?
Se3 Ba1 Se5A 132.99(19) 6_655 2_765 ?
Se5A Ba1 Se5A 115.60(10) . 2_765 ?
Se5A Ba1 Se5A 155.2(3) 10 2_765 ?
Se5A Ba1 Se5A 61.42(11) 11_675 2_765 ?
Ba1A Ba1 Se5A 87.6(13) 3_675 12_765 ?
Ba1A Ba1 Se5A 32.2(17) 2_765 12_765 ?
Cl1 Ba1 Se5A 77.72(14) . 12_765 ?
Se3 Ba1 Se5A 132.99(19) 5_565 12_765 ?
Se3 Ba1 Se5A 68.71(7) 4_775 12_765 ?
Se3 Ba1 Se5A 100.56(10) 6_655 12_765 ?
Se5A Ba1 Se5A 61.42(11) . 12_765 ?
Se5A Ba1 Se5A 115.60(10) 10 12_765 ?
Se5A Ba1 Se5A 115.60(10) 11_675 12_765 ?
Se5A Ba1 Se5A 55.56(11) 2_765 12_765 ?
Ba1A Ba1 Se5A 87.6(13) 3_675 3_675 ?
Ba1A Ba1 Se5A 147(3) 2_765 3_675 ?
Cl1 Ba1 Se5A 77.72(14) . 3_675 ?
Se3 Ba1 Se5A 68.71(7) 5_565 3_675 ?
Se3 Ba1 Se5A 132.99(19) 4_775 3_675 ?
Se3 Ba1 Se5A 100.56(10) 6_655 3_675 ?
Se5A Ba1 Se5A 115.60(10) . 3_675 ?
Se5A Ba1 Se5A 61.42(11) 10 3_675 ?
Se5A Ba1 Se5A 55.56(11) 11_675 3_675 ?
Se5A Ba1 Se5A 115.60(10) 2_765 3_675 ?
Se5A Ba1 Se5A 155.2(3) 12_765 3_675 ?
Ba1A Ba1A Ba1A 59.999(18) 3_675 2_765 ?
Ba1A Ba1A Cl1 82.2(9) 3_675 . ?
Ba1A Ba1A Cl1 82.2(9) 2_765 . ?
Ba1A Ba1A Se5A 165.7(7) 3_675 10 ?
Ba1A Ba1A Se5A 113.5(6) 2_765 10 ?
Cl1 Ba1A Se5A 84.2(10) . 10 ?
Ba1A Ba1A Se5A 113.5(5) 3_675 3_675 ?
Ba1A Ba1A Se5A 165.7(7) 2_765 3_675 ?
Cl1 Ba1A Se5A 84.2(10) . 3_675 ?
Se5A Ba1A Se5A 69.5(10) 10 3_675 ?
Ba1A Ba1A Se3 83.2(8) 3_675 5_565 ?
Ba1A Ba1A Se3 115.5(8) 2_765 5_565 ?
Cl1 Ba1A Se3 146.6(4) . 5_565 ?
Se5A Ba1A Se3 110.8(14) 10 5_565 ?
Se5A Ba1A Se3 74.4(7) 3_675 5_565 ?
Ba1A Ba1A Se3 115.5(8) 3_675 6_655 ?
Ba1A Ba1A Se3 83.2(8) 2_765 6_655 ?
Cl1 Ba1A Se3 146.6(4) . 6_655 ?
Se5A Ba1A Se3 74.4(7) 10 6_655 ?
Se5A Ba1A Se3 110.8(14) 3_675 6_655 ?
Se3 Ba1A Se3 66.5(8) 5_565 6_655 ?
Ba1A Ba1A Se5A 113.7(8) 3_675 . ?
Ba1A Ba1A Se5A 55.0(8) 2_765 . ?
Cl1 Ba1A Se5A 77.5(6) . . ?
Se5A Ba1A Se5A 58.5(3) 10 . ?
Se5A Ba1A Se5A 126.0(13) 3_675 . ?
Se3 Ba1A Se5A 135.9(10) 5_565 . ?
Se3 Ba1A Se5A 69.5(2) 6_655 . ?
Ba1A Ba1A Se5A 55.0(8) 3_675 11_675 ?
Ba1A Ba1A Se5A 113.7(7) 2_765 11_675 ?
Cl1 Ba1A Se5A 77.5(6) . 11_675 ?
Se5A Ba1A Se5A 126.0(13) 10 11_675 ?
Se5A Ba1A Se5A 58.5(3) 3_675 11_675 ?
Se3 Ba1A Se5A 69.5(2) 5_565 11_675 ?
Se3 Ba1A Se5A 135.9(10) 6_655 11_675 ?
Se5A Ba1A Se5A 153.9(13) . 11_675 ?
Ba1A Ba1A Se3 53.5(6) 3_675 4_775 ?
Ba1A Ba1A Se3 53.5(5) 2_765 4_775 ?
Cl1 Ba1A Se3 127.7(16) . 4_775 ?
Se5A Ba1A Se3 135.0(8) 10 4_775 ?
Se5A Ba1A Se3 135.0(8) 3_675 4_775 ?
Se3 Ba1A Se3 61.9(7) 5_565 4_775 ?
Se3 Ba1A Se3 61.9(7) 6_655 4_775 ?
Se5A Ba1A Se3 94.6(8) . 4_775 ?
Se5A Ba1A Se3 94.6(8) 11_675 4_775 ?
Ba1A Ba1A In2 153.8(6) 3_675 5_565 ?
Ba1A Ba1A In2 112.6(5) 2_765 5_565 ?
Cl1 Ba1A In2 123.1(12) . 5_565 ?
Se5A Ba1A In2 38.9(5) 10 5_565 ?
Se5A Ba1A In2 78.9(10) 3_675 5_565 ?
Se3 Ba1A In2 78.1(9) 5_565 5_565 ?
Se3 Ba1A In2 39.7(4) 6_655 5_565 ?
Se5A Ba1A In2 70.2(4) . 5_565 ?
Se5A Ba1A In2 131.4(11) 11_675 5_565 ?
Se3 Ba1A In2 101.0(9) 4_775 5_565 ?
Ba1A Ba1A In2 112.6(5) 3_675 9_565 ?
Ba1A Ba1A In2 153.8(6) 2_765 9_565 ?
Cl1 Ba1A In2 123.1(12) . 9_565 ?
Se5A Ba1A In2 78.9(10) 10 9_565 ?
Se5A Ba1A In2 38.9(5) 3_675 9_565 ?
Se3 Ba1A In2 39.7(4) 5_565 9_565 ?
Se3 Ba1A In2 78.1(9) 6_655 9_565 ?
Se5A Ba1A In2 131.4(11) . 9_565 ?
Se5A Ba1A In2 70.2(4) 11_675 9_565 ?
Se3 Ba1A In2 101.0(9) 4_775 9_565 ?
In2 Ba1A In2 61.8(7) 5_565 9_565 ?
Cl1 Rb1 Se6 139.72(4) 4_774 5_564 ?
Cl1 Rb1 Se6 139.72(4) 4_774 9_564 ?
Se6 Rb1 Se6 69.02(3) 5_564 9_564 ?
Cl1 Rb1 Se7 138.35(8) 4_774 4_674 ?
Se6 Rb1 Se7 68.71(3) 5_564 4_674 ?
Se6 Rb1 Se7 68.71(3) 9_564 4_674 ?
Cl1 Rb1 Se5A 76.92(8) 4_774 9_564 ?
Se6 Rb1 Se5A 100.14(6) 5_564 9_564 ?
Se6 Rb1 Se5A 68.85(5) 9_564 9_564 ?
Se7 Rb1 Se5A 137.28(5) 4_674 9_564 ?
Cl1 Rb1 Se5A 76.92(8) 4_774 5_564 ?
Se6 Rb1 Se5A 68.85(5) 5_564 5_564 ?
Se6 Rb1 Se5A 100.14(6) 9_564 5_564 ?
Se7 Rb1 Se5A 137.28(5) 4_674 5_564 ?
Se5A Rb1 Se5A 56.57(10) 9_564 5_564 ?
Cl1 Rb1 Se5 86.07(8) 4_774 9_564 ?
Se6 Rb1 Se5 94.71(6) 5_564 9_564 ?
Se6 Rb1 Se5 59.49(5) 9_564 9_564 ?
Se7 Rb1 Se5 128.08(6) 4_674 9_564 ?
Se5A Rb1 Se5 9.44(6) 9_564 9_564 ?
Se5A Rb1 Se5 60.46(4) 5_564 9_564 ?
Cl1 Rb1 Se5 86.07(8) 4_774 5_564 ?
Se6 Rb1 Se5 59.49(5) 5_564 5_564 ?
Se6 Rb1 Se5 94.71(6) 9_564 5_564 ?
Se7 Rb1 Se5 128.08(6) 4_674 5_564 ?
Se5A Rb1 Se5 60.46(4) 9_564 5_564 ?
Se5A Rb1 Se5 9.44(6) 5_564 5_564 ?
Se5 Rb1 Se5 62.74(10) 9_564 5_564 ?
Cl1 Rb1 Se1 81.099(19) 4_774 5_564 ?
Se6 Rb1 Se1 134.38(3) 5_564 5_564 ?
Se6 Rb1 Se1 65.370(15) 9_564 5_564 ?
Se7 Rb1 Se1 93.78(2) 4_674 5_564 ?
Se5A Rb1 Se1 64.01(6) 9_564 5_564 ?
Se5A Rb1 Se1 119.70(6) 5_564 5_564 ?
Se5 Rb1 Se1 62.62(5) 9_564 5_564 ?
Se5 Rb1 Se1 124.46(6) 5_564 5_564 ?
Cl1 Rb1 Se1 81.099(19) 4_774 6_654 ?
Se6 Rb1 Se1 65.370(15) 5_564 6_654 ?
Se6 Rb1 Se1 134.38(3) 9_564 6_654 ?
Se7 Rb1 Se1 93.78(2) 4_674 6_654 ?
Se5A Rb1 Se1 119.70(6) 9_564 6_654 ?
Se5A Rb1 Se1 64.01(5) 5_564 6_654 ?
Se5 Rb1 Se1 124.46(6) 9_564 6_654 ?
Se5 Rb1 Se1 62.62(5) 5_564 6_654 ?
Se1 Rb1 Se1 160.21(4) 5_564 6_654 ?
Cl1 Rb1 Se3 80.19(6) 4_774 6_654 ?
Se6 Rb1 Se3 98.50(3) 5_564 6_654 ?
Se6 Rb1 Se3 131.15(4) 9_564 6_654 ?
Se7 Rb1 Se3 62.92(3) 4_674 6_654 ?
Se5A Rb1 Se3 157.03(6) 9_564 6_654 ?
Se5A Rb1 Se3 119.60(6) 5_564 6_654 ?
Se5 Rb1 Se3 165.62(6) 9_564 6_654 ?
Se5 Rb1 Se3 119.99(5) 5_564 6_654 ?
Se1 Rb1 Se3 110.60(4) 5_564 6_654 ?
Se1 Rb1 Se3 57.62(2) 6_654 6_654 ?
Cl1 Rb1 Se3 80.19(6) 4_774 5_564 ?
Se6 Rb1 Se3 131.15(4) 5_564 5_564 ?
Se6 Rb1 Se3 98.50(3) 9_564 5_564 ?
Se7 Rb1 Se3 62.92(3) 4_674 5_564 ?
Se5A Rb1 Se3 119.60(6) 9_564 5_564 ?
Se5A Rb1 Se3 157.03(6) 5_564 5_564 ?
Se5 Rb1 Se3 119.99(5) 9_564 5_564 ?
Se5 Rb1 Se3 165.62(6) 5_564 5_564 ?
Se1 Rb1 Se3 57.62(2) 5_564 5_564 ?
Se1 Rb1 Se3 110.60(3) 6_654 5_564 ?
Se3 Rb1 Se3 53.53(3) 6_654 5_564 ?
Se4A Rb2 Se4A 119.85(4) 12_765 10_545 ?
Se4A Rb2 Se4A 119.85(4) 12_765 11_565 ?
Se4A Rb2 Se4A 119.85(4) 10_545 11_565 ?
Se4A Rb2 Se6 57.4(2) 12_765 3_665 ?
Se4A Rb2 Se6 92.1(3) 10_545 3_665 ?
Se4A Rb2 Se6 126.1(2) 11_565 3_665 ?
Se4A Rb2 Se6 126.1(2) 12_765 2_655 ?
Se4A Rb2 Se6 57.4(2) 10_545 2_655 ?
Se4A Rb2 Se6 92.1(3) 11_565 2_655 ?
Se6 Rb2 Se6 68.68(4) 3_665 2_655 ?
Se4A Rb2 Se6 92.1(3) 12_765 . ?
Se4A Rb2 Se6 126.1(2) 10_545 . ?
Se4A Rb2 Se6 57.4(2) 11_565 . ?
Se6 Rb2 Se6 68.68(4) 3_665 . ?
Se6 Rb2 Se6 68.68(4) 2_655 . ?
Se4A Rb2 Se5 55.8(3) 12_765 3_665 ?
Se4A Rb2 Se5 64.1(3) 10_545 3_665 ?
Se4A Rb2 Se5 174.2(4) 11_565 3_665 ?
Se6 Rb2 Se5 56.11(5) 3_665 3_665 ?
Se6 Rb2 Se5 93.67(5) 2_655 3_665 ?
Se6 Rb2 Se5 124.61(6) . 3_665 ?
Se4A Rb2 Se5 174.2(3) 12_765 2_655 ?
Se4A Rb2 Se5 55.8(3) 10_545 2_655 ?
Se4A Rb2 Se5 64.1(3) 11_565 2_655 ?
Se6 Rb2 Se5 124.61(6) 3_665 2_655 ?
Se6 Rb2 Se5 56.11(5) 2_655 2_655 ?
Se6 Rb2 Se5 93.67(5) . 2_655 ?
Se5 Rb2 Se5 119.894(7) 3_665 2_655 ?
Se4A Rb2 Se5 64.1(3) 12_765 . ?
Se4A Rb2 Se5 174.2(3) 10_545 . ?
Se4A Rb2 Se5 55.8(4) 11_565 . ?
Se6 Rb2 Se5 93.67(5) 3_665 . ?
Se6 Rb2 Se5 124.61(6) 2_655 . ?
Se6 Rb2 Se5 56.11(5) . . ?
Se5 Rb2 Se5 119.894(7) 3_665 . ?
Se5 Rb2 Se5 119.894(7) 2_655 . ?
Se4A Rb2 Se4 0.9(6) 12_765 . ?
Se4A Rb2 Se4 120.5(6) 10_545 . ?
Se4A Rb2 Se4 119.3(6) 11_565 . ?
Se6 Rb2 Se4 57.04(18) 3_665 . ?
Se6 Rb2 Se4 125.71(19) 2_655 . ?
Se6 Rb2 Se4 91.2(3) . . ?
Se5 Rb2 Se4 56.4(3) 3_665 . ?
Se5 Rb2 Se4 175.1(3) 2_655 . ?
Se5 Rb2 Se4 63.5(3) . . ?
Se4A Rb2 Se4 119.3(6) 12_765 3_665 ?
Se4A Rb2 Se4 0.9(6) 10_545 3_665 ?
Se4A Rb2 Se4 120.5(6) 11_565 3_665 ?
Se6 Rb2 Se4 91.2(3) 3_665 3_665 ?
Se6 Rb2 Se4 57.04(19) 2_655 3_665 ?
Se6 Rb2 Se4 125.71(19) . 3_665 ?
Se5 Rb2 Se4 63.5(3) 3_665 3_665 ?
Se5 Rb2 Se4 56.4(3) 2_655 3_665 ?
Se5 Rb2 Se4 175.1(3) . 3_665 ?
Se4 Rb2 Se4 119.93(2) . 3_665 ?
Se4A Rb2 Se4 120.5(6) 12_765 2_655 ?
Se4A Rb2 Se4 119.3(6) 10_545 2_655 ?
Se4A Rb2 Se4 0.9(6) 11_565 2_655 ?
Se6 Rb2 Se4 125.71(19) 3_665 2_655 ?
Se6 Rb2 Se4 91.2(3) 2_655 2_655 ?
Se6 Rb2 Se4 57.04(18) . 2_655 ?
Se5 Rb2 Se4 175.1(3) 3_665 2_655 ?
Se5 Rb2 Se4 63.5(3) 2_655 2_655 ?
Se5 Rb2 Se4 56.4(3) . 2_655 ?
Se4 Rb2 Se4 119.93(3) . 2_655 ?
Se4 Rb2 Se4 119.93(2) 3_665 2_655 ?
Se6 In1 Se6 114.67(4) 3_665 . ?
Se6 In1 Se1 111.86(3) 3_665 2_765 ?
Se6 In1 Se1 102.25(3) . 2_765 ?
Se6 In1 Se2 111.19(3) 3_665 . ?
Se6 In1 Se2 109.18(3) . . ?
Se1 In1 Se2 107.11(3) 2_765 . ?
Se6 In1 Rb2 59.02(2) 3_665 . ?
Se6 In1 Rb2 59.01(2) . . ?
Se1 In1 Rb2 105.41(3) 2_765 . ?
Se2 In1 Rb2 147.19(2) . . ?
Se5A In2 Se5 14.30(8) 8_654 8_654 ?
Se5A In2 Se3 106.25(7) 8_654 2_765 ?
Se5 In2 Se3 118.36(9) 8_654 2_765 ?
Se5A In2 Se2 114.92(7) 8_654 . ?
Se5 In2 Se2 101.34(8) 8_654 . ?
Se3 In2 Se2 116.27(3) 2_765 . ?
Se5A In2 Se7 115.35(8) 8_654 3_565 ?
Se5 In2 Se7 116.62(8) 8_654 3_565 ?
Se3 In2 Se7 102.04(3) 2_765 3_565 ?
Se2 In2 Se7 101.55(3) . 3_565 ?
Se5A In2 Ba1A 56.2(6) 8_654 6_654 ?
Se5 In2 Ba1A 70.5(6) 8_654 6_654 ?
Se3 In2 Ba1A 57.6(6) 2_765 6_654 ?
Se2 In2 Ba1A 160.6(4) . 6_654 ?
Se7 In2 Ba1A 97.8(4) 3_565 6_654 ?
Se4A In3 Se4A 13.7(16) 6_554 7_674 ?
Se4A In3 Se4 6.9(8) 6_554 6_554 ?
Se4A In3 Se4 6.9(8) 7_674 6_554 ?
Se4A In3 Se2 101.5(8) 6_554 3_675 ?
Se4A In3 Se2 113.6(7) 7_674 3_675 ?
Se4 In3 Se2 108.0(2) 6_554 3_675 ?
Se4A In3 Se2 113.6(7) 6_554 10 ?
Se4A In3 Se2 101.5(8) 7_674 10 ?
Se4 In3 Se2 108.0(2) 6_554 10 ?
Se2 In3 Se2 114.79(4) 3_675 10 ?
Se4A In3 Se7 119.2(5) 6_554 . ?
Se4A In3 Se7 119.2(5) 7_674 . ?
Se4 In3 Se7 118.6(5) 6_554 . ?
Se2 In3 Se7 103.89(3) 3_675 . ?
Se2 In3 Se7 103.89(3) 10 . ?
Se4 In4 Se5A 124.14(15) 3_675 3_675 ?
Se4 In4 Se5A 124.14(15) 3_675 10 ?
Se5A In4 Se5A 96.04(12) 3_675 10 ?
Se4 In4 Se4A 6.7(8) 3_675 3_675 ?
Se5A In4 Se4A 129.8(7) 3_675 3_675 ?
Se5A In4 Se4A 117.8(7) 10 3_675 ?
Se4 In4 Se4A 6.7(8) 3_675 10 ?
Se5A In4 Se4A 117.8(8) 3_675 10 ?
Se5A In4 Se4A 129.8(7) 10 10 ?
Se4A In4 Se4A 13.3(16) 3_675 10 ?
Se4 In4 Se5 111.57(12) 3_675 3_675 ?
Se5A In4 Se5 14.20(8) 3_675 3_675 ?
Se5A In4 Se5 109.95(11) 10 3_675 ?
Se4A In4 Se5 117.7(7) 3_675 3_675 ?
Se4A In4 Se5 105.0(8) 10 3_675 ?
Se4 In4 Se5 111.57(12) 3_675 10 ?
Se5A In4 Se5 109.95(11) 3_675 10 ?
Se5A In4 Se5 14.20(8) 10 10 ?
Se4A In4 Se5 105.0(8) 3_675 10 ?
Se4A In4 Se5 117.7(7) 10 10 ?
Se5 In4 Se5 123.65(15) 3_675 10 ?
Se4 In4 Se1 105.7(3) 3_675 . ?
Se5A In4 Se1 101.44(8) 3_675 . ?
Se5A In4 Se1 101.44(8) 10 . ?
Se4A In4 Se1 106.2(4) 3_675 . ?
Se4A In4 Se1 106.2(4) 10 . ?
Se5 In4 Se1 100.70(8) 3_675 . ?
Se5 In4 Se1 100.70(8) 10 . ?
In1 Se1 In1 105.16(4) 10 3_675 ?
In1 Se1 In4 103.19(3) 10 . ?
In1 Se1 In4 103.19(3) 3_675 . ?
In1 Se1 Rb1 159.13(4) 10 5_565 ?
In1 Se1 Rb1 85.244(19) 3_675 5_565 ?
In4 Se1 Rb1 91.62(3) . 5_565 ?
In1 Se1 Rb1 85.244(19) 10 6_655 ?
In1 Se1 Rb1 159.13(4) 3_675 6_655 ?
In4 Se1 Rb1 91.62(3) . 6_655 ?
Rb1 Se1 Rb1 79.65(4) 5_565 6_655 ?
In3 Se2 In2 102.64(3) 2_765 . ?
In3 Se2 In1 107.10(3) 2_765 . ?
In2 Se2 In1 107.57(3) . . ?
In3 Se2 Rb2 89.60(3) 2_765 7_664 ?
In2 Se2 Rb2 92.13(3) . 7_664 ?
In1 Se2 Rb2 150.08(3) . 7_664 ?
In2 Se3 In2 97.79(4) 10 3_675 ?
In2 Se3 Ba1A 82.7(9) 10 6_654 ?
In2 Se3 Ba1A 92.9(5) 3_675 6_654 ?
In2 Se3 Ba1A 92.9(5) 10 5_564 ?
In2 Se3 Ba1A 82.7(9) 3_675 5_564 ?
Ba1A Se3 Ba1A 13.6(16) 6_654 5_564 ?
In2 Se3 Ba1 90.08(7) 10 4_774 ?
In2 Se3 Ba1 90.08(7) 3_675 4_774 ?
Ba1A Se3 Ba1 7.6(9) 6_654 4_774 ?
Ba1A Se3 Ba1 7.6(9) 5_564 4_774 ?
In2 Se3 Ba1A 93.5(5) 10 4_774 ?
In2 Se3 Ba1A 93.5(5) 3_675 4_774 ?
Ba1A Se3 Ba1A 11.0(12) 6_654 4_774 ?
Ba1A Se3 Ba1A 11.0(12) 5_564 4_774 ?
Ba1 Se3 Ba1A 5.2(8) 4_774 4_774 ?
In2 Se3 Rb1 149.45(4) 10 5_565 ?
In2 Se3 Rb1 86.18(2) 3_675 5_565 ?
Ba1A Se3 Rb1 127.5(8) 6_654 5_565 ?
Ba1A Se3 Rb1 117.6(5) 5_564 5_565 ?
Ba1 Se3 Rb1 120.30(7) 4_774 5_565 ?
Ba1A Se3 Rb1 116.6(5) 4_774 5_565 ?
In2 Se3 Rb1 86.18(2) 10 6_655 ?
In2 Se3 Rb1 149.45(4) 3_675 6_655 ?
Ba1A Se3 Rb1 117.6(5) 6_654 6_655 ?
Ba1A Se3 Rb1 127.5(8) 5_564 6_655 ?
Ba1 Se3 Rb1 120.30(7) 4_774 6_655 ?
Ba1A Se3 Rb1 116.6(5) 4_774 6_655 ?
Rb1 Se3 Rb1 76.00(4) 5_565 6_655 ?
Se4A Se4 In4 98(8) 12_765 2_765 ?
Se4A Se4 In3 83(6) 12_765 5 ?
In4 Se4 In3 99.7(6) 2_765 5 ?
Se4A Se4 Rb2 172(8) 12_765 10_655 ?
In4 Se4 Rb2 88.6(3) 2_765 10_655 ?
In3 Se4 Rb2 91.5(2) 5 10_655 ?
Se4A Se4 Rb2 12(8) 12_765 . ?
In4 Se4 Rb2 88.6(3) 2_765 . ?
In3 Se4 Rb2 91.5(2) 5 . ?
Rb2 Se4 Rb2 176.2(6) 10_655 . ?
Se4A Se4A In3 83.2(8) 12_765 5 ?
Se4A Se4A In4 83.3(8) 12_765 2_765 ?
In3 Se4A In4 98.5(7) 5 2_765 ?
Se4A Se4A Rb2 177.2(3) 12_765 10_655 ?
In3 Se4A Rb2 98.9(9) 5 10_655 ?
In4 Se4A Rb2 94.5(8) 2_765 10_655 ?
Se5A Se5 In2 78.3(6) . 8_655 ?
Se5A Se5 In4 80.7(6) . 2_765 ?
In2 Se5 In4 99.47(11) 8_655 2_765 ?
Se5A Se5 Rb1 70.8(6) . 6_655 ?
In2 Se5 Rb1 141.81(12) 8_655 6_655 ?
In4 Se5 Rb1 97.15(10) 2_765 6_655 ?
Se5A Se5 Rb2 170.6(6) . . ?
In2 Se5 Rb2 97.89(10) 8_655 . ?
In4 Se5 Rb2 91.55(9) 2_765 . ?
Rb1 Se5 Rb2 115.79(9) 6_655 . ?
Se5 Se5A In2 87.4(6) . 8_655 ?
Se5 Se5A In4 85.1(6) . 2_765 ?
In2 Se5A In4 101.51(12) 8_655 2_765 ?
Se5 Se5A Ba1A 172.2(10) . 2_765 ?
In2 Se5A Ba1A 84.9(7) 8_655 2_765 ?
In4 Se5A Ba1A 97.1(5) 2_765 2_765 ?
Se5 Se5A Rb1 99.7(6) . 6_655 ?
In2 Se5A Rb1 156.27(12) 8_655 6_655 ?
In4 Se5A Rb1 101.63(10) 2_765 6_655 ?
Ba1A Se5A Rb1 87.1(7) 2_765 6_655 ?
Se5 Se5A Ba1 171.6(6) . . ?
In2 Se5A Ba1 85.79(15) 8_655 . ?
In4 Se5A Ba1 101.06(9) 2_765 . ?
Ba1A Se5A Ba1 4.3(6) 2_765 . ?
Rb1 Se5A Ba1 84.69(14) 6_655 . ?
Se5 Se5A Ba1A 166.4(10) . . ?
In2 Se5A Ba1A 86.4(6) 8_655 . ?
In4 Se5A Ba1A 108.0(8) 2_765 . ?
Ba1A Se5A Ba1A 11.4(13) 2_765 . ?
Rb1 Se5A Ba1A 81.5(7) 6_655 . ?
Ba1 Se5A Ba1A 7.2(8) . . ?
In1 Se6 In1 100.65(3) 2_655 . ?
In1 Se6 Rb1 141.49(3) 2_655 6_655 ?
In1 Se6 Rb1 98.51(3) . 6_655 ?
In1 Se6 Rb2 85.99(3) 2_655 . ?
In1 Se6 Rb2 85.86(3) . . ?
Rb1 Se6 Rb2 128.60(4) 6_655 . ?
In3 Se7 In2 104.07(3) . 12_665 ?
In3 Se7 In2 104.07(3) . 2_665 ?
In2 Se7 In2 101.47(4) 12_665 2_665 ?
In3 Se7 Rb1 145.12(5) . 4_675 ?
In2 Se7 Rb1 97.74(3) 12_665 4_675 ?
In2 Se7 Rb1 97.74(3) 2_665 4_675 ?
Ba1 Cl1 Ba1A 9.0(10) . 3_675 ?
Ba1 Cl1 Ba1A 9.0(10) . 2_765 ?
Ba1A Cl1 Ba1A 15.6(17) 3_675 2_765 ?
Ba1 Cl1 Ba1A 9.0(10) . . ?
Ba1A Cl1 Ba1A 15.6(17) 3_675 . ?
Ba1A Cl1 Ba1A 15.6(17) 2_765 . ?
Ba1 Cl1 Rb1 109.33(7) . 6_655 ?
Ba1A Cl1 Rb1 118.3(10) 3_675 6_655 ?
Ba1A Cl1 Rb1 104.7(5) 2_765 6_655 ?
Ba1A Cl1 Rb1 104.7(5) . 6_655 ?
Ba1 Cl1 Rb1 109.33(7) . 4_775 ?
Ba1A Cl1 Rb1 104.7(5) 3_675 4_775 ?
Ba1A Cl1 Rb1 104.7(5) 2_765 4_775 ?
Ba1A Cl1 Rb1 118.3(10) . 4_775 ?
Rb1 Cl1 Rb1 109.61(7) 6_655 4_775 ?
Ba1 Cl1 Rb1 109.33(7) . 5_565 ?
Ba1A Cl1 Rb1 104.7(5) 3_675 5_565 ?
Ba1A Cl1 Rb1 118.3(10) 2_765 5_565 ?
Ba1A Cl1 Rb1 104.7(5) . 5_565 ?
Rb1 Cl1 Rb1 109.61(7) 6_655 5_565 ?
Rb1 Cl1 Rb1 109.61(7) 4_775 5_565 ?

loop_
_geom_bond_atom_site_label_1
_geom_bond_atom_site_label_2
_geom_bond_distance
_geom_bond_site_symmetry_2
_geom_bond_publ_flag
Ba1 Ba1A 0.46(5) 3_675 ?
Ba1 Ba1A 0.46(5) 2_765 ?
Ba1 Cl1 2.955(10) . ?
Ba1 Se3 3.470(7) 5_565 ?
Ba1 Se3 3.470(7) 4_775 ?
Ba1 Se3 3.470(7) 6_655 ?
Ba1 Se5A 3.701(3) . ?
Ba1 Se5A 3.701(3) 10 ?
Ba1 Se5A 3.701(3) 11_675 ?
Ba1 Se5A 3.701(3) 2_765 ?
Ba1 Se5A 3.701(3) 12_765 ?
Ba1 Se5A 3.701(3) 3_675 ?
Ba1A Ba1A 0.80(9) 3_675 ?
Ba1A Ba1A 0.80(9) 2_765 ?
Ba1A Cl1 2.96(4) . ?
Ba1A Se5A 3.32(4) 10 ?
Ba1A Se5A 3.32(4) 3_675 ?
Ba1A Se3 3.38(3) 5_565 ?
Ba1A Se3 3.38(3) 6_655 ?
Ba1A Se5A 3.710(10) . ?
Ba1A Se5A 3.710(10) 11_675 ?
Ba1A Se3 3.80(5) 4_775 ?
Ba1A In2 3.97(4) 5_565 ?
Ba1A In2 3.97(4) 9_565 ?
Rb1 Cl1 3.1051(17) 4_774 ?
Rb1 Se6 3.4453(12) 5_564 ?
Rb1 Se6 3.4453(12) 9_564 ?
Rb1 Se7 3.5586(17) 4_674 ?
Rb1 Se5A 3.640(4) 9_564 ?
Rb1 Se5A 3.640(4) 5_564 ?
Rb1 Se5 3.798(4) 9_564 ?
Rb1 Se5 3.798(4) 5_564 ?
Rb1 Se1 3.9621(7) 5_564 ?
Rb1 Se1 3.9621(7) 6_654 ?
Rb1 Se3 4.1218(16) 6_654 ?
Rb1 Se3 4.1218(16) 5_564 ?
Rb2 Se4A 3.77(3) 12_765 ?
Rb2 Se4A 3.77(4) 10_545 ?
Rb2 Se4A 3.77(3) 11_565 ?
Rb2 Se6 3.7786(18) 3_665 ?
Rb2 Se6 3.7786(18) 2_655 ?
Rb2 Se6 3.7786(18) . ?
Rb2 Se5 3.888(3) 3_665 ?
Rb2 Se5 3.888(3) 2_655 ?
Rb2 Se5 3.888(3) . ?
Rb2 Se4 4.0633(9) . ?
Rb2 Se4 4.0633(9) 3_665 ?
Rb2 Se4 4.0633(7) 2_655 ?
In1 Se6 2.5273(8) 3_665 ?
In1 Se6 2.5369(8) . ?
In1 Se1 2.6312(7) 2_765 ?
In1 Se2 2.6431(8) . ?
In2 Se5A 2.506(3) 8_654 ?
In2 Se5 2.556(3) 8_654 ?
In2 Se3 2.5583(8) 2_765 ?
In2 Se2 2.6223(7) . ?
In2 Se7 2.6345(8) 3_565 ?
In2 Ba1A 3.97(4) 6_654 ?
In3 Se4A 2.494(17) 6_554 ?
In3 Se4A 2.494(17) 7_674 ?
In3 Se4 2.511(14) 6_554 ?
In3 Se2 2.6052(7) 3_675 ?
In3 Se2 2.6052(7) 10 ?
In3 Se7 2.6139(11) . ?
In4 Se4 2.50(2) 3_675 ?
In4 Se5A 2.542(3) 3_675 ?
In4 Se5A 2.542(3) 10 ?
In4 Se4A 2.56(2) 3_675 ?
In4 Se4A 2.56(2) 10 ?
In4 Se5 2.567(3) 3_675 ?
In4 Se5 2.567(3) 10 ?
In4 Se1 2.6733(12) . ?
Se1 In1 2.6312(7) 10 ?
Se1 In1 2.6312(7) 3_675 ?
Se1 Rb1 3.9621(7) 5_565 ?
Se1 Rb1 3.9621(7) 6_655 ?
Se2 In3 2.6051(7) 2_765 ?
Se2 Rb2 4.0873(18) 7_664 ?
Se3 In2 2.5584(8) 10 ?
Se3 In2 2.5584(8) 3_675 ?
Se3 Ba1A 3.38(3) 6_654 ?
Se3 Ba1A 3.38(3) 5_564 ?
Se3 Ba1 3.470(7) 4_774 ?
Se3 Ba1A 3.80(5) 4_774 ?
Se3 Rb1 4.1218(16) 5_565 ?
Se3 Rb1 4.1218(16) 6_655 ?
Se4 Se4A 0.30(4) 12_765 ?
Se4 In4 2.50(2) 2_765 ?
Se4 In3 2.511(14) 5 ?
Se4 Rb2 4.0633(7) 10_655 ?
Se4A Se4A 0.59(7) 12_765 ?
Se4A In3 2.494(17) 5 ?
Se4A In4 2.56(2) 2_765 ?
Se4A Rb2 3.77(3) 10_655 ?
Se5 Se5A 0.632(3) . ?
Se5 In2 2.556(3) 8_655 ?
Se5 In4 2.567(3) 2_765 ?
Se5 Rb1 3.798(4) 6_655 ?
Se5A In2 2.506(3) 8_655 ?
Se5A In4 2.542(3) 2_765 ?
Se5A Ba1A 3.32(4) 2_765 ?
Se5A Rb1 3.640(4) 6_655 ?
Se6 In1 2.5273(8) 2_655 ?
Se6 Rb1 3.4453(12) 6_655 ?
Se7 In2 2.6345(8) 12_665 ?
Se7 In2 2.6345(8) 2_665 ?
Se7 Rb1 3.5585(17) 4_675 ?
Cl1 Ba1A 2.96(4) 3_675 ?
Cl1 Ba1A 2.96(4) 2_765 ?
Cl1 Rb1 3.1052(17) 6_655 ?
Cl1 Rb1 3.1052(17) 4_775 ?
Cl1 Rb1 3.1052(17) 5_565 ?
